data_2232388
loop_
_publ_author_name
'Moumou, Mohamed'
'Benharref, Ahmed'
'Oudahmane, Abdelghani'
'Elhakmaoui, Ahmed'
'Berraho, Moha'

_publ_section_title
;
 10\a-Hydroxy-4,9-dimethyl-13-[(4-phenylpiperazin-1-yl)methyl]-3,8,15-trioxatetracyclo[10.3.0.0^2,4^.0^7,9^]tetradecan-14-one
;
_journal_coeditor_code LH5350
_journal_issue 11
_journal_name_full 'Acta Crystallographica Section E'
_journal_page_first o2981
_journal_page_last o2982
_journal_paper_doi 10.1107/S1600536811042012
_journal_volume 67
_journal_year 2011
_chemical_formula_iupac 'C25 H34 N2 O5'
_chemical_formula_moiety 'C25 H34 N2 O5'
_chemical_formula_sum 'C25 H34 N2 O5'
_chemical_formula_weight 442.54
_chemical_name_systematic
;
10\aHydroxy-4,9-dimethyl-13-[(4-phenylpiperazin-1-yl)methyl]-
3,8,15-trioxatetracyclo[10.3.0.0^2,4^.0^7,9^]tetradecan-14-one
;
_space_group_IT_number 19
_symmetry_cell_setting orthorhombic
_symmetry_space_group_name_Hall 'P 2ac 2ab'
_symmetry_space_group_name_H-M 'P 21 21 21'
_atom_sites_solution_hydrogens geom
_atom_sites_solution_primary direct
_atom_sites_solution_secondary difmap
_audit_creation_method SHELXL-97
_cell_angle_alpha 90.00
_cell_angle_beta 90.00
_cell_angle_gamma 90.00
_cell_formula_units_Z 4
_cell_length_a 7.7666(5)
_cell_length_b 9.6059(8)
_cell_length_c 31.181(2)
_cell_measurement_reflns_used 10922
_cell_measurement_temperature 298(2)
_cell_measurement_theta_max 26.4
_cell_measurement_theta_min 2.7
_cell_volume 2326.3(3)
_computing_cell_refinement 'SAINT (Bruker, 2005)'
_computing_data_collection 'APEX2 (Bruker, 2005)'
_computing_data_reduction 'SAINT (Bruker, 2005)'
_computing_molecular_graphics 'ORTEP-3 for Windows (Farrugia,1997) and PLATON (Spek, 2009)'
_computing_publication_material 'WinGX (Farrugia, 1999)'
_computing_structure_refinement 'SHELXS97 (Sheldrick, 2008)'
_computing_structure_solution 'SHELXS97 (Sheldrick, 2008)'
_diffrn_ambient_temperature 298(2)
_diffrn_measured_fraction_theta_full 0.995
_diffrn_measured_fraction_theta_max 0.995
_diffrn_measurement_device_type 'Bruker X8 APEX CCD area-detector'
_diffrn_measurement_method '\f and \w scans'
_diffrn_radiation_monochromator graphite
_diffrn_radiation_source 'fine-focus sealed tube'
_diffrn_radiation_type MoK\a
_diffrn_radiation_wavelength 0.71073
_diffrn_reflns_av_R_equivalents 0.0238
_diffrn_reflns_av_sigmaI/netI 0.0238
_diffrn_reflns_limit_h_max 9
_diffrn_reflns_limit_h_min -9
_diffrn_reflns_limit_k_max 7
_diffrn_reflns_limit_k_min -11
_diffrn_reflns_limit_l_max 34
_diffrn_reflns_limit_l_min -38
_diffrn_reflns_number 10922
_diffrn_reflns_theta_full 26.37
_diffrn_reflns_theta_max 26.37
_diffrn_reflns_theta_min 2.70
_exptl_absorpt_coefficient_mu 0.088
_exptl_absorpt_correction_type none
_exptl_crystal_colour colourless
_exptl_crystal_density_diffrn 1.264
_exptl_crystal_density_method 'not measured'
_exptl_crystal_description prism
_exptl_crystal_F_000 952
_exptl_crystal_size_max 0.45
_exptl_crystal_size_mid 0.36
_exptl_crystal_size_min 0.28
_refine_diff_density_max 0.174
_refine_diff_density_min -0.176
_refine_ls_extinction_method none
_refine_ls_goodness_of_fit_ref 1.056
_refine_ls_hydrogen_treatment constr
_refine_ls_matrix_type full
_refine_ls_number_parameters 293
_refine_ls_number_reflns 2723
_refine_ls_number_restraints 0
_refine_ls_restrained_S_all 1.056
_refine_ls_R_factor_all 0.0484
_refine_ls_R_factor_gt 0.0398
_refine_ls_shift/su_max 0.000
_refine_ls_shift/su_mean 0.000
_refine_ls_structure_factor_coef Fsqd
_refine_ls_weighting_details 'calc w=1/[\s^2^(Fo^2^)+(0.0537P)^2^+0.4378P] where P=(Fo^2^+2Fc^2^)/3'
_refine_ls_weighting_scheme calc
_refine_ls_wR_factor_gt 0.0990
_refine_ls_wR_factor_ref 0.1038
_reflns_number_gt 2362
_reflns_number_total 2723
_reflns_threshold_expression I>2\s(I)
_cod_data_source_file lh5350.cif
_cod_data_source_block I
_cod_original_cell_volume 2326.2(3)
_cod_database_code 2232388
_cod_database_fobs_code 2232388

loop_
_symmetry_equiv_pos_as_xyz
'x, y, z'
'-x+1/2, -y, z+1/2'
'-x, y+1/2, -z+1/2'
'x+1/2, -y+1/2, -z'

loop_
_atom_site_type_symbol
_atom_site_label
_atom_site_fract_x
_atom_site_fract_y
_atom_site_fract_z
_atom_site_U_iso_or_equiv
_atom_site_adp_type
_atom_site_calc_flag
_atom_site_refinement_flags
_atom_site_occupancy
_atom_site_symmetry_multiplicity
C C1 0.5441(3) 0.2316(2) 0.91768(7) 0.0347(5) Uani d . 1 1
H H1 0.4879 0.1665 0.8979 0.042 Uiso calc R 1 1
C C2 0.5370(3) 0.1777(2) 0.96267(7) 0.0327(5) Uani d . 1 1
H H2 0.6143 0.2252 0.9827 0.039 Uiso calc R 1 1
C C3 0.4930(3) 0.0341(3) 0.97477(7) 0.0349(5) Uani d . 1 1
C C4 0.5705(3) -0.0184(3) 1.01607(8) 0.0415(6) Uani d . 1 1
H H4A 0.4920 -0.0840 1.0293 0.050 Uiso calc R 1 1
H H4B 0.5859 0.0591 1.0356 0.050 Uiso calc R 1 1
C C5 0.7438(3) -0.0892(3) 1.00857(8) 0.0435(6) Uani d . 1 1
H H5A 0.7981 -0.1076 1.0360 0.052 Uiso calc R 1 1
H H5B 0.7252 -0.1777 0.9943 0.052 Uiso calc R 1 1
C C6 0.8616(3) -0.0009(3) 0.98170(8) 0.0383(6) Uani d . 1 1
H H6 0.8588 0.0985 0.9888 0.046 Uiso calc R 1 1
C C7 0.9154(3) -0.0312(3) 0.93753(8) 0.0383(6) Uani d . 1 1
C C8 0.9740(3) 0.0848(3) 0.90772(8) 0.0404(6) Uani d . 1 1
H H8 1.0567 0.0437 0.8876 0.048 Uiso calc R 1 1
C C9 0.8307(4) 0.1514(3) 0.88067(8) 0.0416(6) Uani d . 1 1
H H9A 0.7518 0.0783 0.8720 0.050 Uiso calc R 1 1
H H9B 0.8825 0.1885 0.8548 0.050 Uiso calc R 1 1
C C10 0.7253(3) 0.2680(2) 0.90184(7) 0.0311(5) Uani d . 1 1
H H10 0.7914 0.3042 0.9262 0.037 Uiso calc R 1 1
C C11 0.5317(3) 0.4573(3) 0.89329(8) 0.0414(6) Uani d . 1 1
C C12 0.6839(3) 0.3904(3) 0.87154(7) 0.0376(6) Uani d . 1 1
H H12 0.6455 0.3523 0.8440 0.045 Uiso calc R 1 1
C C13 0.8251(4) 0.4953(3) 0.86298(8) 0.0431(6) Uani d . 1 1
H H13A 0.7729 0.5793 0.8516 0.052 Uiso calc R 1 1
H H13B 0.8786 0.5194 0.8901 0.052 Uiso calc R 1 1
C C14 0.4374(4) -0.0747(3) 0.94329(9) 0.0473(6) Uani d . 1 1
H H14A 0.3988 -0.0306 0.9174 0.071 Uiso calc R 1 1
H H14B 0.3451 -0.1284 0.9554 0.071 Uiso calc R 1 1
H H14C 0.5328 -0.1349 0.9369 0.071 Uiso calc R 1 1
C C15 1.1040(4) 0.5453(3) 0.83687(8) 0.0519(7) Uani d . 1 1
H H15A 1.1452 0.5467 0.8662 0.062 Uiso calc R 1 1
H H15B 1.0668 0.6387 0.8295 0.062 Uiso calc R 1 1
C C16 0.9013(3) 0.4473(3) 0.78904(8) 0.0490(7) Uani d . 1 1
H H16A 0.8618 0.5393 0.7808 0.059 Uiso calc R 1 1
H H16B 0.8051 0.3836 0.7864 0.059 Uiso calc R 1 1
C C17 1.0437(4) 0.4021(3) 0.75924(8) 0.0509(7) Uani d . 1 1
H H17A 1.0794 0.3082 0.7664 0.061 Uiso calc R 1 1
H H17B 1.0018 0.4018 0.7299 0.061 Uiso calc R 1 1
C C18 1.2483(4) 0.5027(4) 0.80761(8) 0.0542(8) Uani d . 1 1
H H18A 1.3418 0.5691 0.8100 0.065 Uiso calc R 1 1
H H18B 1.2915 0.4122 0.8163 0.065 Uiso calc R 1 1
C C19 1.3260(4) 0.4797(3) 0.73301(8) 0.0448(6) Uani d . 1 1
C C20 1.3357(4) 0.3688(3) 0.70444(8) 0.0473(6) Uani d . 1 1
H H20 1.2490 0.3020 0.7040 0.057 Uiso calc R 1 1
C C21 1.4749(4) 0.3575(4) 0.67644(8) 0.0571(8) Uani d . 1 1
H H21 1.4797 0.2835 0.6573 0.069 Uiso calc R 1 1
C C22 1.6044(4) 0.4538(4) 0.67685(9) 0.0645(9) Uani d . 1 1
H H22 1.6992 0.4434 0.6589 0.077 Uiso calc R 1 1
C C23 1.5932(4) 0.5657(4) 0.70384(10) 0.0714(10) Uani d . 1 1
H H23 1.6792 0.6331 0.7035 0.086 Uiso calc R 1 1
C C24 1.4562(4) 0.5797(4) 0.73158(9) 0.0615(8) Uani d . 1 1
H H24 1.4503 0.6568 0.7496 0.074 Uiso calc R 1 1
C C26 0.8708(4) -0.1630(3) 0.91409(9) 0.0535(7) Uani d . 1 1
H H26A 0.8222 -0.2288 0.9338 0.080 Uiso calc R 1 1
H H26B 0.9730 -0.2015 0.9015 0.080 Uiso calc R 1 1
H H26C 0.7886 -0.1428 0.8919 0.080 Uiso calc R 1 1
N N1 0.9589(3) 0.4506(2) 0.83356(6) 0.0398(5) Uani d . 1 1
N N2 1.1901(3) 0.4959(2) 0.76275(6) 0.0461(6) Uani d . 1 1
O O1 0.4819(3) 0.5750(2) 0.89055(6) 0.0565(5) Uani d . 1 1
O O2 0.3686(2) 0.14622(18) 0.97984(5) 0.0400(4) Uani d . 1 1
O O3 0.4524(2) 0.36458(19) 0.91853(5) 0.0447(4) Uani d . 1 1
O O5 1.0321(2) -0.0547(2) 0.97319(6) 0.0543(5) Uani d . 1 1
O O4 1.0600(2) 0.19268(19) 0.92937(7) 0.0538(5) Uani d . 1 1
H H4 1.1392 0.1600 0.9436 0.081 Uiso calc R 1 1

loop_
_atom_site_aniso_label
_atom_site_aniso_U_11
_atom_site_aniso_U_22
_atom_site_aniso_U_33
_atom_site_aniso_U_12
_atom_site_aniso_U_13
_atom_site_aniso_U_23
C1 0.0319(12) 0.0320(12) 0.0403(12) -0.0020(11) -0.0021(11) 0.0019(10)
C2 0.0281(11) 0.0336(12) 0.0364(11) -0.0008(11) 0.0030(10) 0.0008(9)
C3 0.0274(11) 0.0351(12) 0.0421(12) -0.0020(10) 0.0068(10) 0.0002(10)
C4 0.0464(14) 0.0380(13) 0.0402(12) -0.0040(12) 0.0048(11) 0.0072(11)
C5 0.0486(14) 0.0374(14) 0.0446(13) 0.0030(12) -0.0051(12) 0.0065(11)
C6 0.0304(12) 0.0343(13) 0.0502(13) 0.0040(11) -0.0070(11) -0.0018(11)
C7 0.0330(12) 0.0338(13) 0.0479(13) 0.0062(11) -0.0035(11) -0.0007(11)
C8 0.0326(12) 0.0363(13) 0.0522(14) 0.0066(11) 0.0058(11) -0.0029(11)
C9 0.0485(15) 0.0362(13) 0.0401(12) 0.0049(13) 0.0062(12) 0.0012(11)
C10 0.0303(12) 0.0302(12) 0.0328(11) -0.0005(10) -0.0014(9) 0.0020(9)
C11 0.0404(13) 0.0420(14) 0.0417(13) 0.0051(13) -0.0057(11) 0.0079(11)
C12 0.0414(13) 0.0336(13) 0.0377(12) 0.0019(11) -0.0008(11) 0.0024(10)
C13 0.0503(14) 0.0352(13) 0.0438(13) -0.0031(13) 0.0073(12) 0.0012(11)
C14 0.0444(14) 0.0394(15) 0.0582(15) -0.0041(13) 0.0002(13) -0.0033(12)
C15 0.0527(16) 0.0597(18) 0.0434(13) -0.0120(16) 0.0041(12) -0.0116(13)
C16 0.0419(14) 0.0639(18) 0.0413(13) -0.0058(15) -0.0014(11) 0.0009(13)
C17 0.0485(15) 0.0646(18) 0.0396(13) -0.0098(16) -0.0015(12) -0.0086(13)
C18 0.0467(14) 0.073(2) 0.0431(13) -0.0101(15) 0.0003(12) -0.0112(15)
C19 0.0479(14) 0.0498(15) 0.0368(12) -0.0031(14) 0.0010(11) 0.0005(12)
C20 0.0538(16) 0.0476(15) 0.0403(13) -0.0030(15) 0.0013(13) 0.0019(12)
C21 0.069(2) 0.0614(18) 0.0413(14) 0.0143(19) 0.0050(14) 0.0000(14)
C22 0.0538(18) 0.098(3) 0.0419(15) 0.003(2) 0.0075(13) 0.0051(17)
C23 0.0574(19) 0.099(3) 0.0578(18) -0.030(2) 0.0051(16) 0.0013(19)
C24 0.0633(18) 0.068(2) 0.0528(16) -0.0199(19) 0.0080(15) -0.0106(15)
C26 0.0663(19) 0.0335(14) 0.0608(16) 0.0041(14) 0.0044(15) -0.0079(13)
N1 0.0409(11) 0.0424(12) 0.0362(10) -0.0028(11) 0.0019(9) -0.0001(9)
N2 0.0454(12) 0.0543(14) 0.0386(10) -0.0091(12) 0.0029(10) -0.0090(10)
O1 0.0590(12) 0.0477(11) 0.0627(11) 0.0188(11) 0.0078(10) 0.0146(9)
O2 0.0310(8) 0.0414(9) 0.0477(9) 0.0018(8) 0.0081(7) 0.0000(8)
O3 0.0333(9) 0.0458(10) 0.0548(10) 0.0089(9) 0.0045(8) 0.0136(9)
O5 0.0371(10) 0.0594(12) 0.0662(12) 0.0123(10) -0.0069(9) 0.0060(10)
O4 0.0350(10) 0.0429(11) 0.0834(14) -0.0036(9) -0.0090(10) 0.0003(10)

loop_
_atom_type_symbol
_atom_type_description
_atom_type_scat_dispersion_real
_atom_type_scat_dispersion_imag
_atom_type_scat_source
C C 0.0033 0.0016 'International Tables Vol C Tables 4.2.6.8 and 6.1.1.4'
H H 0.0000 0.0000 'International Tables Vol C Tables 4.2.6.8 and 6.1.1.4'
N N 0.0061 0.0033 'International Tables Vol C Tables 4.2.6.8 and 6.1.1.4'
O O 0.0106 0.0060 'International Tables Vol C Tables 4.2.6.8 and 6.1.1.4'

loop_
_geom_angle_atom_site_label_1
_geom_angle_atom_site_label_2
_geom_angle_atom_site_label_3
_geom_angle
O3 C1 C2 105.50(18)
O3 C1 C10 104.70(18)
C2 C1 C10 114.50(19)
O3 C1 H1 110.6
C2 C1 H1 110.6
C10 C1 H1 110.6
O2 C2 C3 59.88(14)
O2 C2 C1 116.93(19)
C3 C2 C1 125.0(2)
O2 C2 H2 114.5
C3 C2 H2 114.5
C1 C2 H2 114.5
O2 C3 C2 59.19(15)
O2 C3 C14 113.4(2)
C2 C3 C14 123.6(2)
O2 C3 C4 114.79(19)
C2 C3 C4 116.1(2)
C14 C3 C4 116.2(2)
C3 C4 C5 111.7(2)
C3 C4 H4A 109.3
C5 C4 H4A 109.3
C3 C4 H4B 109.3
C5 C4 H4B 109.3
H4A C4 H4B 107.9
C6 C5 C4 111.8(2)
C6 C5 H5A 109.3
C4 C5 H5A 109.3
C6 C5 H5B 109.3
C4 C5 H5B 109.3
H5A C5 H5B 107.9
O5 C6 C7 59.77(15)
O5 C6 C5 117.3(2)
C7 C6 C5 125.7(2)
O5 C6 H6 114.2
C7 C6 H6 114.2
C5 C6 H6 114.2
O5 C7 C6 59.36(15)
O5 C7 C26 112.7(2)
C6 C7 C26 123.9(2)
O5 C7 C8 113.3(2)
C6 C7 C8 120.8(2)
C26 C7 C8 112.9(2)
O4 C8 C7 112.9(2)
O4 C8 C9 107.5(2)
C7 C8 C9 115.1(2)
O4 C8 H8 107.0
C7 C8 H8 107.0
C9 C8 H8 107.0
C8 C9 C10 117.0(2)
C8 C9 H9A 108.0
C10 C9 H9A 108.0
C8 C9 H9B 108.0
C10 C9 H9B 108.0
H9A C9 H9B 107.3
C1 C10 C9 117.5(2)
C1 C10 C12 100.36(18)
C9 C10 C12 113.83(19)
C1 C10 H10 108.2
C9 C10 H10 108.2
C12 C10 H10 108.2
O1 C11 O3 121.5(2)
O1 C11 C12 128.6(2)
O3 C11 C12 109.9(2)
C11 C12 C13 111.3(2)
C11 C12 C10 102.31(19)
C13 C12 C10 117.7(2)
C11 C12 H12 108.4
C13 C12 H12 108.4
C10 C12 H12 108.4
N1 C13 C12 115.7(2)
N1 C13 H13A 108.4
C12 C13 H13A 108.4
N1 C13 H13B 108.4
C12 C13 H13B 108.4
H13A C13 H13B 107.4
C3 C14 H14A 109.5
C3 C14 H14B 109.5
H14A C14 H14B 109.5
C3 C14 H14C 109.5
H14A C14 H14C 109.5
H14B C14 H14C 109.5
N1 C15 C18 111.4(2)
N1 C15 H15A 109.3
C18 C15 H15A 109.3
N1 C15 H15B 109.3
C18 C15 H15B 109.3
H15A C15 H15B 108.0
N1 C16 C17 111.6(2)
N1 C16 H16A 109.3
C17 C16 H16A 109.3
N1 C16 H16B 109.3
C17 C16 H16B 109.3
H16A C16 H16B 108.0
N2 C17 C16 110.4(2)
N2 C17 H17A 109.6
C16 C17 H17A 109.6
N2 C17 H17B 109.6
C16 C17 H17B 109.6
H17A C17 H17B 108.1
N2 C18 C15 111.1(2)
N2 C18 H18A 109.4
C15 C18 H18A 109.4
N2 C18 H18B 109.4
C15 C18 H18B 109.4
H18A C18 H18B 108.0
C20 C19 C24 117.9(3)
C20 C19 N2 123.0(2)
C24 C19 N2 119.1(2)
C19 C20 C21 120.2(3)
C19 C20 H20 119.9
C21 C20 H20 119.9
C22 C21 C20 120.8(3)
C22 C21 H21 119.6
C20 C21 H21 119.6
C21 C22 C23 119.4(3)
C21 C22 H22 120.3
C23 C22 H22 120.3
C22 C23 C24 120.8(3)
C22 C23 H23 119.6
C24 C23 H23 119.6
C23 C24 C19 120.8(3)
C23 C24 H24 119.6
C19 C24 H24 119.6
C7 C26 H26A 109.5
C7 C26 H26B 109.5
H26A C26 H26B 109.5
C7 C26 H26C 109.5
H26A C26 H26C 109.5
H26B C26 H26C 109.5
C13 N1 C15 108.97(19)
C13 N1 C16 112.8(2)
C15 N1 C16 108.6(2)
C19 N2 C17 117.8(2)
C19 N2 C18 113.5(2)
C17 N2 C18 109.8(2)
C2 O2 C3 60.93(15)
C11 O3 C1 110.30(18)
C6 O5 C7 60.87(15)
C8 O4 H4 109.5

loop_
_geom_bond_atom_site_label_1
_geom_bond_atom_site_label_2
_geom_bond_distance
C1 O3 1.463(3)
C1 C2 1.496(3)
C1 C10 1.532(3)
C1 H1 0.9800
C2 O2 1.445(3)
C2 C3 1.471(3)
C2 H2 0.9800
C3 O2 1.456(3)
C3 C14 1.497(4)
C3 C4 1.508(3)
C4 C5 1.526(4)
C4 H4A 0.9700
C4 H4B 0.9700
C5 C6 1.503(4)
C5 H5A 0.9700
C5 H5B 0.9700
C6 O5 1.446(3)
C6 C7 1.468(3)
C6 H6 0.9800
C7 O5 1.452(3)
C7 C26 1.502(4)
C7 C8 1.521(4)
C8 O4 1.406(3)
C8 C9 1.536(3)
C8 H8 0.9800
C9 C10 1.537(3)
C9 H9A 0.9700
C9 H9B 0.9700
C10 C12 1.542(3)
C10 H10 0.9800
C11 O1 1.198(3)
C11 O3 1.339(3)
C11 C12 1.507(3)
C12 C13 1.513(4)
C12 H12 0.9800
C13 N1 1.451(3)
C13 H13A 0.9700
C13 H13B 0.9700
C14 H14A 0.9600
C14 H14B 0.9600
C14 H14C 0.9600
C15 N1 1.452(3)
C15 C18 1.502(4)
C15 H15A 0.9700
C15 H15B 0.9700
C16 N1 1.459(3)
C16 C17 1.508(4)
C16 H16A 0.9700
C16 H16B 0.9700
C17 N2 1.455(3)
C17 H17A 0.9700
C17 H17B 0.9700
C18 N2 1.471(3)
C18 H18A 0.9700
C18 H18B 0.9700
C19 C20 1.390(4)
C19 C24 1.395(4)
C19 N2 1.414(3)
C20 C21 1.394(4)
C20 H20 0.9300
C21 C22 1.367(5)
C21 H21 0.9300
C22 C23 1.368(5)
C22 H22 0.9300
C23 C24 1.378(4)
C23 H23 0.9300
C24 H24 0.9300
C26 H26A 0.9600
C26 H26B 0.9600
C26 H26C 0.9600
O4 H4 0.8200

loop_
_geom_hbond_atom_site_label_D
_geom_hbond_atom_site_label_H
_geom_hbond_atom_site_label_A
_geom_hbond_site_symmetry_A
_geom_hbond_distance_DH
_geom_hbond_distance_HA
_geom_hbond_distance_DA
_geom_hbond_angle_DHA
_geom_hbond_publ_flag
O4 H4 O2 1_655 0.82 2.11 2.902(3) 161 yes
C14 H14B O5 1_455 0.96 2.59 3.289(3) 129 yes
C21 H21 O1 3_746 0.93 2.51 3.441(4) 174 yes

loop_
_cod_related_entry_id
_cod_related_entry_database
_cod_related_entry_code
1 ChemSpider 30657145
